data_4080980
loop_
_publ_author_name
'Guo, Shuai'
'Sivaram, Haresh'
'Yuan, Dan'
'Huynh, Han Vinh'

_publ_section_title
;
 Gold and Palladium Hetero-Bis-NHC Complexes: Characterizations,
 Correlations, and Ligand Redistributions
;
_journal_issue 13
_journal_name_full Organometallics
_journal_page_first 3685
_journal_paper_doi 10.1021/om400313r
_journal_volume 32
_journal_year 2013
_chemical_formula_sum 'C15 H21 Au N2 O2'
_chemical_formula_weight 458.30
_chemical_name_systematic
; 
 ? 
;
_space_group_IT_number 11
_symmetry_cell_setting monoclinic
_symmetry_space_group_name_Hall '-P 2yb'
_symmetry_space_group_name_H-M 'P 1 21/m 1'
_atom_sites_solution_hydrogens geom
_atom_sites_solution_primary direct
_atom_sites_solution_secondary difmap
_audit_creation_method SHELXL-97
_cell_angle_alpha 90.00
_cell_angle_beta 91.231(4)
_cell_angle_gamma 90.00
_cell_formula_units_Z 2
_cell_length_a 9.4713(15)
_cell_length_b 7.4385(12)
_cell_length_c 10.8863(17)
_cell_measurement_reflns_used 2827
_cell_measurement_temperature 223(2)
_cell_measurement_theta_max 27.47
_cell_measurement_theta_min 2.82
_cell_volume 766.8(2)
_computing_cell_refinement 'Bruker SMART'
_computing_data_collection 'Bruker SMART'
_computing_data_reduction 'Bruker SAINT'
_computing_molecular_graphics 'Bruker SHELXTL'
_computing_publication_material 'Bruker SHELXTL'
_computing_structure_refinement 'SHELXL-97 (Sheldrick, 1997)'
_computing_structure_solution 'SHELXS-97 (Sheldrick, 1990)'
_diffrn_ambient_temperature 223(2)
_diffrn_measured_fraction_theta_full 0.993
_diffrn_measured_fraction_theta_max 0.993
_diffrn_measurement_device_type 'CCD area detector'
_diffrn_measurement_method 'phi and omega scans'
_diffrn_radiation_monochromator graphite
_diffrn_radiation_source 'fine-focus sealed tube'
_diffrn_radiation_type MoK\a
_diffrn_radiation_wavelength 0.71073
_diffrn_reflns_av_R_equivalents 0.0377
_diffrn_reflns_av_sigmaI/netI 0.0412
_diffrn_reflns_limit_h_max 12
_diffrn_reflns_limit_h_min -11
_diffrn_reflns_limit_k_max 9
_diffrn_reflns_limit_k_min -9
_diffrn_reflns_limit_l_max 13
_diffrn_reflns_limit_l_min -14
_diffrn_reflns_number 5423
_diffrn_reflns_theta_full 27.47
_diffrn_reflns_theta_max 27.47
_diffrn_reflns_theta_min 2.15
_exptl_absorpt_coefficient_mu 9.596
_exptl_absorpt_correction_T_max 0.3921
_exptl_absorpt_correction_T_min 0.1722
_exptl_absorpt_correction_type multi-scan
_exptl_absorpt_process_details 'Sadabs, (Sheldrick 2001)'
_exptl_crystal_colour Colourless
_exptl_crystal_density_diffrn 1.985
_exptl_crystal_density_meas ?
_exptl_crystal_density_method 'not measured'
_exptl_crystal_description Block
_exptl_crystal_F_000 440
_exptl_crystal_size_max 0.54
_exptl_crystal_size_mid 0.16
_exptl_crystal_size_min 0.10
_refine_diff_density_max 2.249
_refine_diff_density_min -2.057
_refine_diff_density_rms 0.180
_refine_ls_extinction_method none
_refine_ls_goodness_of_fit_ref 1.075
_refine_ls_hydrogen_treatment constr
_refine_ls_matrix_type full
_refine_ls_number_parameters 127
_refine_ls_number_reflns 1882
_refine_ls_number_restraints 22
_refine_ls_restrained_S_all 1.079
_refine_ls_R_factor_all 0.0376
_refine_ls_R_factor_gt 0.0345
_refine_ls_shift/su_max 0.000
_refine_ls_shift/su_mean 0.000
_refine_ls_structure_factor_coef Fsqd
_refine_ls_weighting_details 'calc w=1/[\s^2^(Fo^2^)+(0.0476P)^2^+1.8000P] where P=(Fo^2^+2Fc^2^)/3'
_refine_ls_weighting_scheme calc
_refine_ls_wR_factor_gt 0.0887
_refine_ls_wR_factor_ref 0.0911
_reflns_number_gt 1748
_reflns_number_total 1882
_reflns_threshold_expression >2sigma(I)
_cod_data_source_file om400313r_si_001.cif
_cod_data_source_block b125
_cod_depositor_comments
;
The following automatic conversions were performed:

'_symmetry_cell_setting' value 'Monoclinic' changed to 'monoclinic'
according to /home/saulius/struct/CIF-dictionaries/cif_core.dic
dictionary named 'cif_core.dic' version 2.4.2 from
2011-04-26.

'_exptl_absorpt_correction_type' value 'Multi-scan'
changed to 'multi-scan' according to
/home/saulius/struct/CIF-dictionaries/cif_core.dic dictionary named
'cif_core.dic' version 2.4.2 from 2011-04-26.

Automatic conversion script
Id: cif_fix_values 1891 2012-01-12 08:04:46Z andrius 

The following automatic conversions were performed:

'_exptl_crystal_density_meas' value 'Not Measured' was changed to '?'
- the value is perceived as not measured.

Automatic conversion script
Id: cif_fix_values 3008 2015-01-20 13:52:24Z robertas 
;
_cod_original_sg_symbol_H-M P2(1)/m
_cod_database_code 4080980

loop_
_symmetry_equiv_pos_as_xyz
'x, y, z'
'-x, y+1/2, -z'
'-x, -y, -z'
'x, -y-1/2, z'

loop_
_atom_site_label
_atom_site_type_symbol
_atom_site_fract_x
_atom_site_fract_y
_atom_site_fract_z
_atom_site_U_iso_or_equiv
_atom_site_adp_type
_atom_site_occupancy
_atom_site_symmetry_multiplicity
_atom_site_calc_flag
_atom_site_refinement_flags
_atom_site_disorder_assembly
_atom_site_disorder_group
O1 O 0.3850(9) 0.2500 0.6977(7) 0.053(2) Uani 0.70 2 d SPD A 1
O2 O 0.1739(10) 0.2500 0.6123(9) 0.075(4) Uani 0.70 2 d SPD A 1
C12 C 0.2512(11) 0.2500 0.7034(10) 0.033(2) Uani 0.70 2 d SPD A 1
O1A O 0.3160(12) 0.2500 0.6456(13) 0.053(2) Uani 0.30 2 d SPDU A 2
O2A O 0.4411(19) 0.2500 0.817(2) 0.059(6) Uani 0.30 2 d SPDU A 2
C12A C 0.3276(14) 0.2500 0.7621(15) 0.033(2) Uani 0.30 2 d SPDU A 2
C13 C 0.1921(10) 0.2500 0.8295(9) 0.048(2) Uani 1 2 d SD . .
H13A H 0.0898 0.2500 0.8237 0.072 Uiso 0.70 2 calc SPR A 1
H13B H 0.2241 0.3565 0.8734 0.072 Uiso 0.35 1 calc PR A 1
H13C H 0.2241 0.1435 0.8734 0.072 Uiso 0.35 1 calc PR A 1
H13D H 0.2120 0.2500 0.9173 0.072 Uiso 0.30 2 d SPR A 2
H13E H 0.1381 0.1435 0.8075 0.072 Uiso 0.15 1 d PR A 2
H13F H 0.1381 0.3565 0.8075 0.072 Uiso 0.15 1 d PR A 2
Au1 Au 0.48624(3) 0.2500 0.53459(2) 0.03809(13) Uani 1 2 d SD . .
N1 N 0.7549(6) 0.2500 0.3949(6) 0.0292(12) Uani 1 2 d S . .
N2 N 0.5691(6) 0.2500 0.2733(5) 0.0284(12) Uani 1 2 d S . .
C1 C 0.6132(8) 0.2500 0.3915(7) 0.0316(15) Uani 1 2 d S A .
C2 C 0.8046(8) 0.2500 0.2766(7) 0.0312(15) Uani 1 2 d S A .
C3 C 0.9418(8) 0.2500 0.2317(8) 0.0379(17) Uani 1 2 d S . .
H3 H 1.0216 0.2500 0.2845 0.045 Uiso 1 2 calc SR A .
C4 C 0.9538(9) 0.2500 0.1056(9) 0.0454(19) Uani 1 2 d S A .
H4 H 1.0444 0.2500 0.0722 0.054 Uiso 1 2 calc SR . .
C5 C 0.8368(10) 0.2500 0.0258(8) 0.0435(19) Uani 1 2 d S . .
H5 H 0.8502 0.2500 -0.0595 0.052 Uiso 1 2 calc SR A .
C6 C 0.7009(9) 0.2500 0.0706(7) 0.0366(16) Uani 1 2 d S A .
H6 H 0.6217 0.2500 0.0171 0.044 Uiso 1 2 calc SR . .
C7 C 0.6860(8) 0.2500 0.1976(7) 0.0307(14) Uani 1 2 d S A .
C8 C 0.8495(8) 0.2500 0.5050(7) 0.0345(16) Uani 1 2 d S . .
H8 H 0.9476 0.2500 0.4754 0.041 Uiso 1 2 calc SR . .
C9 C 0.8314(8) 0.0798(11) 0.5796(7) 0.061(2) Uani 1 1 d . . .
H9A H 0.7412 0.0830 0.6201 0.091 Uiso 1 1 calc R A .
H9B H 0.9069 0.0710 0.6408 0.091 Uiso 1 1 calc R . .
H9C H 0.8344 -0.0238 0.5255 0.091 Uiso 1 1 calc R . .
C10 C 0.4205(8) 0.2500 0.2317(7) 0.0379(17) Uani 1 2 d S . .
H10 H 0.3621 0.2500 0.3060 0.045 Uiso 1 2 calc SR . .
C11 C 0.3853(7) 0.0783(11) 0.1603(6) 0.0527(17) Uani 1 1 d . . .
H11A H 0.4221 0.0872 0.0780 0.079 Uiso 1 1 calc R A .
H11B H 0.2837 0.0627 0.1553 0.079 Uiso 1 1 calc R . .
H11C H 0.4278 -0.0241 0.2021 0.079 Uiso 1 1 calc R . .

loop_
_atom_site_aniso_label
_atom_site_aniso_U_11
_atom_site_aniso_U_22
_atom_site_aniso_U_33
_atom_site_aniso_U_23
_atom_site_aniso_U_13
_atom_site_aniso_U_12
O1 0.037(4) 0.099(6) 0.022(4) 0.000 -0.002(3) 0.000
O2 0.030(5) 0.158(12) 0.036(5) 0.000 -0.002(4) 0.000
C12 0.030(5) 0.036(4) 0.033(5) 0.000 0.004(4) 0.000
O1A 0.037(4) 0.099(6) 0.022(4) 0.000 -0.002(3) 0.000
O2A 0.034(10) 0.081(13) 0.061(12) 0.000 -0.008(9) 0.000
C12A 0.030(5) 0.036(4) 0.033(5) 0.000 0.004(4) 0.000
C13 0.046(5) 0.056(5) 0.042(5) 0.000 0.008(4) 0.000
Au1 0.03174(19) 0.0595(2) 0.02328(17) 0.000 0.00637(11) 0.000
N1 0.024(3) 0.038(3) 0.026(3) 0.000 0.001(2) 0.000
N2 0.019(3) 0.042(3) 0.024(3) 0.000 0.007(2) 0.000
C1 0.026(3) 0.028(3) 0.041(4) 0.000 0.001(3) 0.000
C2 0.032(4) 0.030(3) 0.032(4) 0.000 0.007(3) 0.000
C3 0.028(4) 0.044(4) 0.042(4) 0.000 0.007(3) 0.000
C4 0.034(4) 0.053(5) 0.050(5) 0.000 0.020(4) 0.000
C5 0.046(5) 0.049(5) 0.036(4) 0.000 0.017(3) 0.000
C6 0.037(4) 0.044(4) 0.029(4) 0.000 0.011(3) 0.000
C7 0.033(4) 0.026(3) 0.033(4) 0.000 0.005(3) 0.000
C8 0.021(3) 0.051(4) 0.031(4) 0.000 -0.004(3) 0.000
C9 0.045(4) 0.072(5) 0.065(4) 0.030(4) -0.016(3) -0.008(3)
C10 0.024(4) 0.062(5) 0.027(4) 0.000 0.002(3) 0.000
C11 0.036(3) 0.080(5) 0.042(3) -0.011(3) 0.004(2) -0.018(3)

loop_
_atom_type_symbol
_atom_type_description
_atom_type_scat_dispersion_real
_atom_type_scat_dispersion_imag
_atom_type_scat_source
C C 0.0033 0.0016 'International Tables Vol C Tables 4.2.6.8 and 6.1.1.4'
H H 0.0000 0.0000 'International Tables Vol C Tables 4.2.6.8 and 6.1.1.4'
N N 0.0061 0.0033 'International Tables Vol C Tables 4.2.6.8 and 6.1.1.4'
O O 0.0106 0.0060 'International Tables Vol C Tables 4.2.6.8 and 6.1.1.4'
Au Au -2.0133 8.8022 'International Tables Vol C Tables 4.2.6.8 and 6.1.1.4'

loop_
_geom_angle_atom_site_label_1
_geom_angle_atom_site_label_2
_geom_angle_atom_site_label_3
_geom_angle
_geom_angle_site_symmetry_1
_geom_angle_site_symmetry_3
C12 O1 Au1 122.1(7) . .
O2 C12 O1 122.8(10) . .
O2 C12 C13 121.1(10) . .
O1 C12 C13 116.0(8) . .
C12A O1A Au1 122.7(9) . .
O2A C12A O1A 123.2(17) . .
O2A C12A C13 121.1(18) . .
O1A C12A C13 115.7(9) . .
C12A C13 C12 37.3(9) . .
C1 Au1 O1 170.9(3) . .
C1 Au1 O1A 164.8(5) . .
O1 Au1 O1A 24.3(5) . .
C1 N1 C2 109.6(6) . .
C1 N1 C8 127.6(7) . .
C2 N1 C8 122.8(6) . .
C1 N2 C7 109.3(6) . .
C1 N2 C10 124.9(6) . .
C7 N2 C10 125.8(6) . .
N1 C1 N2 108.5(7) . .
N1 C1 Au1 126.8(6) . .
N2 C1 Au1 124.7(5) . .
N1 C2 C3 131.7(7) . .
N1 C2 C7 106.7(6) . .
C3 C2 C7 121.7(7) . .
C4 C3 C2 116.4(8) . .
C3 C4 C5 122.6(8) . .
C6 C5 C4 120.9(8) . .
C5 C6 C7 117.7(8) . .
C6 C7 N2 133.3(7) . .
C6 C7 C2 120.8(7) . .
N2 C7 C2 105.9(6) . .
N1 C8 C9 111.1(4) . 4_565
N1 C8 C9 111.1(4) . .
C9 C8 C9 113.3(8) 4_565 .
N2 C10 C11 110.7(4) . .
N2 C10 C11 110.7(4) . 4_565
C11 C10 C11 113.4(7) . 4_565

loop_
_geom_bond_atom_site_label_1
_geom_bond_atom_site_label_2
_geom_bond_distance
_geom_bond_site_symmetry_2
O1 C12 1.270(12) .
O1 Au1 2.036(8) .
O2 C12 1.220(13) .
C12 C13 1.494(14) .
O1A C12A 1.271(13) .
O1A Au1 2.036(9) .
O2A C12A 1.219(14) .
C12A C13 1.492(14) .
Au1 C1 1.988(8) .
N1 C1 1.342(9) .
N1 C2 1.381(10) .
N1 C8 1.482(9) .
N2 C1 1.344(10) .
N2 C7 1.394(9) .
N2 C10 1.469(9) .
C2 C3 1.398(11) .
C2 C7 1.400(11) .
C3 C4 1.380(12) .
C4 C5 1.393(13) .
C5 C6 1.385(11) .
C6 C7 1.393(11) .
C8 C9 1.516(8) 4_565
C8 C9 1.516(8) .
C10 C11 1.528(8) .
C10 C11 1.528(8) 4_565
